data_2217933
loop_
_publ_author_name
'Li, Rongqing'
'Zhao, Pusu'
'Tang, Guodong'
'Tao, Yujia'

_publ_section_title Chlorido{2-[1-(2-pyridylmethylimino)ethyl]pyrrolato-\k^3^<i>N</i>,<i>N</i>',<i>N</i>''}copper(II)
_journal_coeditor_code HG2384
_journal_issue 4
_journal_name_full 'Acta Crystallographica Section E'
_journal_page_first m559
_journal_paper_doi 10.1107/S1600536808006934
_journal_volume 64
_journal_year 2008
_chemical_formula_iupac '[Cu (C12 H12 N3) Cl]'
_chemical_formula_moiety 'C12 H12 Cl Cu N3'
_chemical_formula_sum 'C12 H12 Cl Cu N3'
_chemical_formula_weight 297.24
_chemical_name_systematic
;
Chlorido{2-[1-(2-pyridylmethylimino)ethyl]pyrrolato-\k^3^N,N',N''}copper(II)
;
_space_group_IT_number 14
_symmetry_cell_setting monoclinic
_symmetry_space_group_name_Hall '-P 2ybc'
_symmetry_space_group_name_H-M 'P 1 21/c 1'
_atom_sites_solution_hydrogens geom
_atom_sites_solution_primary direct
_atom_sites_solution_secondary difmap
_audit_creation_method SHELXL-97
_cell_angle_alpha 90.00
_cell_angle_beta 100.448(4)
_cell_angle_gamma 90.00
_cell_formula_units_Z 4
_cell_length_a 8.830(2)
_cell_length_b 7.2806(15)
_cell_length_c 18.750(4)
_cell_measurement_reflns_used 3740
_cell_measurement_temperature 213(2)
_cell_measurement_theta_max 25.57
_cell_measurement_theta_min 2.14
_cell_volume 1185.4(4)
_computing_cell_refinement 'SMART (Bruker, 2000)'
_computing_data_collection 'SMART (Bruker, 2000)'
_computing_data_reduction 'SAINT (Bruker, 2000)'
_computing_molecular_graphics 'SHELXTL (Sheldrick, 2008)'
_computing_publication_material 'SHELXTL (Sheldrick, 2008)'
_computing_structure_refinement 'SHELXTL (Sheldrick, 2008)'
_computing_structure_solution 'SHELXTL (Sheldrick, 2008)'
_diffrn_ambient_temperature 213(2)
_diffrn_measured_fraction_theta_full 0.997
_diffrn_measured_fraction_theta_max 0.997
_diffrn_measurement_device_type 'Bruker SMART APEX CCD'
_diffrn_measurement_method '\f and \w'
_diffrn_radiation_monochromator graphite
_diffrn_radiation_source 'sealed tube'
_diffrn_radiation_type MoK\a
_diffrn_radiation_wavelength 0.71070
_diffrn_reflns_av_R_equivalents 0.0449
_diffrn_reflns_av_sigmaI/netI 0.0353
_diffrn_reflns_limit_h_max 10
_diffrn_reflns_limit_h_min -10
_diffrn_reflns_limit_k_max 8
_diffrn_reflns_limit_k_min -7
_diffrn_reflns_limit_l_max 22
_diffrn_reflns_limit_l_min -22
_diffrn_reflns_number 11059
_diffrn_reflns_theta_full 25.35
_diffrn_reflns_theta_max 25.35
_diffrn_reflns_theta_min 3.01
_exptl_absorpt_coefficient_mu 2.046
_exptl_absorpt_correction_T_max 0.719
_exptl_absorpt_correction_T_min 0.642
_exptl_absorpt_correction_type multi-scan
_exptl_absorpt_process_details '(SADABS; Bruker, 2000)'
_exptl_crystal_colour green
_exptl_crystal_density_diffrn 1.666
_exptl_crystal_density_method 'not measured'
_exptl_crystal_description block
_exptl_crystal_F_000 604
_exptl_crystal_size_max 0.24
_exptl_crystal_size_mid 0.18
_exptl_crystal_size_min 0.16
_refine_diff_density_max 0.380
_refine_diff_density_min -0.433
_refine_ls_extinction_method none
_refine_ls_goodness_of_fit_ref 1.047
_refine_ls_hydrogen_treatment constr
_refine_ls_matrix_type full
_refine_ls_number_parameters 156
_refine_ls_number_reflns 2164
_refine_ls_number_restraints 0
_refine_ls_restrained_S_all 1.047
_refine_ls_R_factor_all 0.0618
_refine_ls_R_factor_gt 0.0492
_refine_ls_shift/su_max 0.000
_refine_ls_shift/su_mean 0.000
_refine_ls_structure_factor_coef Fsqd
_refine_ls_weighting_details 'calc w=1/[\s^2^(Fo^2^)+(0.06P)^2^+1.99P] where P=(Fo^2^+2Fc^2^)/3'
_refine_ls_weighting_scheme calc
_refine_ls_wR_factor_gt 0.1165
_refine_ls_wR_factor_ref 0.1238
_reflns_number_gt 1840
_reflns_number_total 2164
_reflns_threshold_expression I>2\s(I)
_cod_data_source_file hg2384.cif
_cod_data_source_block I
_cod_depositor_comments
;
The following automatic conversions were performed:
'_symmetry_cell_setting' value 'Monoclinic' changed to 'monoclinic'
according to '/home/saulius/struct/CIF-dictionaries/cif_core.dic'
dictionary named 'cif_core.dic' version 2.4.1 from 2010-06-29.

Automatic conversion script
Id: cif_fix_enum 1527 2010-12-29 10:47:43Z saulius 

The following automatic conversions were performed:

'_symmetry_cell_setting' value 'Monoclinic' changed to 'monoclinic'
according to /home/saulius/struct/CIF-dictionaries/cif_core.dic
dictionary named 'cif_core.dic' version 2.4.1 from 2010-06-29.

Automatic conversion script
Id: cif_fix_values 1715 2011-07-08 13:25:40Z adriana 
;
_cod_original_sg_symbol_H-M 'P 21/c'
_cod_database_code 2217933
_cod_database_fobs_code 2217933

loop_
_symmetry_equiv_pos_as_xyz
'x, y, z'
'-x, y+1/2, -z+1/2'
'-x, -y, -z'
'x, -y-1/2, z-1/2'

loop_
_atom_site_type_symbol
_atom_site_label
_atom_site_fract_x
_atom_site_fract_y
_atom_site_fract_z
_atom_site_U_iso_or_equiv
_atom_site_adp_type
_atom_site_calc_flag
_atom_site_refinement_flags
_atom_site_occupancy
Cu Cu1 0.50155(6) 0.79633(7) 0.42653(3) 0.0312(2) Uani d . 1
Cl Cl1 0.64180(13) 0.80713(16) 0.33884(6) 0.0431(3) Uani d . 1
N N1 0.6561(4) 0.6909(5) 0.5025(2) 0.0378(9) Uani d . 1
N N2 0.3797(4) 0.7939(5) 0.50388(19) 0.0331(8) Uani d . 1
N N3 0.3055(4) 0.9028(5) 0.37105(17) 0.0303(8) Uani d . 1
C C1 0.8039(6) 0.6345(6) 0.5150(3) 0.0479(12) Uani d . 1
H H1 0.8685 0.6360 0.4810 0.057 Uiso calc R 1
C C2 0.8452(7) 0.5741(8) 0.5857(3) 0.0648(16) Uani d . 1
H H2 0.9412 0.5291 0.6073 0.078 Uiso calc R 1
C C3 0.7176(7) 0.5928(7) 0.6184(3) 0.0593(15) Uani d . 1
H H3 0.7107 0.5626 0.6659 0.071 Uiso calc R 1
C C4 0.6022(6) 0.6658(6) 0.5659(2) 0.0423(11) Uani d . 1
C C5 0.4452(6) 0.7218(6) 0.5646(2) 0.0413(11) Uani d . 1
C C6 0.2223(5) 0.8562(6) 0.4865(2) 0.0374(10) Uani d . 1
H H6A 0.2082 0.9629 0.5156 0.045 Uiso calc R 1
H H6B 0.1534 0.7601 0.4970 0.045 Uiso calc R 1
C C7 0.1863(5) 0.9048(6) 0.4073(2) 0.0327(9) Uani d . 1
C C8 0.0406(5) 0.9525(7) 0.3731(3) 0.0434(12) Uani d . 1
H H8 -0.0410 0.9485 0.3982 0.052 Uiso calc R 1
C C9 0.0156(6) 1.0060(7) 0.3019(3) 0.0514(13) Uani d . 1
H H9 -0.0829 1.0374 0.2783 0.062 Uiso calc R 1
C C10 0.1382(6) 1.0128(7) 0.2655(3) 0.0471(12) Uani d . 1
H H10 0.1249 1.0534 0.2178 0.057 Uiso calc R 1
C C11 0.2804(5) 0.9580(6) 0.3018(2) 0.0371(10) Uani d . 1
H H11 0.3628 0.9593 0.2771 0.045 Uiso calc R 1
C C12 0.3689(7) 0.6982(7) 0.6292(3) 0.0551(14) Uani d . 1
H H12A 0.2995 0.7987 0.6315 0.083 Uiso calc R 1
H H12B 0.4458 0.6960 0.6725 0.083 Uiso calc R 1
H H12C 0.3124 0.5849 0.6249 0.083 Uiso calc R 1

loop_
_atom_site_aniso_label
_atom_site_aniso_U_11
_atom_site_aniso_U_22
_atom_site_aniso_U_33
_atom_site_aniso_U_12
_atom_site_aniso_U_13
_atom_site_aniso_U_23
Cu1 0.0315(3) 0.0342(3) 0.0282(3) -0.0016(2) 0.0058(2) 0.0003(2)
Cl1 0.0374(6) 0.0497(7) 0.0463(7) 0.0016(5) 0.0183(5) 0.0013(5)
N1 0.038(2) 0.032(2) 0.039(2) -0.0039(16) -0.0028(17) 0.0009(16)
N2 0.044(2) 0.0289(18) 0.0278(19) -0.0009(16) 0.0090(16) -0.0006(15)
N3 0.0331(18) 0.0318(18) 0.0275(18) -0.0058(16) 0.0094(15) -0.0027(15)
C1 0.043(3) 0.037(3) 0.057(3) -0.003(2) -0.010(2) -0.007(2)
C2 0.065(4) 0.051(3) 0.064(4) 0.008(3) -0.028(3) -0.009(3)
C3 0.094(4) 0.035(3) 0.036(3) 0.005(3) -0.022(3) -0.002(2)
C4 0.066(3) 0.025(2) 0.032(2) -0.003(2) -0.003(2) -0.0036(18)
C5 0.066(3) 0.025(2) 0.034(2) -0.008(2) 0.010(2) -0.0033(19)
C6 0.045(3) 0.036(2) 0.037(2) -0.005(2) 0.021(2) -0.001(2)
C7 0.038(2) 0.031(2) 0.031(2) -0.0075(19) 0.0108(18) -0.0060(19)
C8 0.033(2) 0.050(3) 0.048(3) -0.004(2) 0.011(2) -0.005(2)
C9 0.036(3) 0.057(3) 0.056(3) 0.006(2) -0.003(2) -0.009(3)
C10 0.053(3) 0.053(3) 0.031(2) -0.003(2) -0.002(2) -0.002(2)
C11 0.034(2) 0.047(3) 0.031(2) -0.004(2) 0.0074(19) -0.005(2)
C12 0.094(4) 0.042(3) 0.032(3) -0.005(3) 0.018(3) 0.004(2)

loop_
_atom_type_symbol
_atom_type_description
_atom_type_scat_dispersion_real
_atom_type_scat_dispersion_imag
_atom_type_scat_source
C C 0.0033 0.0016 'International Tables Vol C Tables 4.2.6.8 and 6.1.1.4'
H H 0.0000 0.0000 'International Tables Vol C Tables 4.2.6.8 and 6.1.1.4'
Cl Cl 0.1484 0.1585 'International Tables Vol C Tables 4.2.6.8 and 6.1.1.4'
Cu Cu 0.3201 1.2651 'International Tables Vol C Tables 4.2.6.8 and 6.1.1.4'
N N 0.0061 0.0033 'International Tables Vol C Tables 4.2.6.8 and 6.1.1.4'

loop_
_geom_angle_atom_site_label_1
_geom_angle_atom_site_label_2
_geom_angle_atom_site_label_3
_geom_angle
_geom_angle_publ_flag
N1 Cu1 N2 81.98(16) yes
N1 Cu1 N3 163.31(15) yes
N2 Cu1 N3 81.33(14) yes
N1 Cu1 Cl1 98.29(12) yes
N2 Cu1 Cl1 178.47(10) yes
N3 Cu1 Cl1 98.40(10) yes
C1 N1 C4 106.6(4) ?
C1 N1 Cu1 141.0(4) ?
C4 N1 Cu1 112.4(3) ?
C5 N2 C6 125.9(4) ?
C5 N2 Cu1 116.0(3) ?
C6 N2 Cu1 117.8(3) ?
C11 N3 C7 118.5(4) ?
C11 N3 Cu1 126.5(3) ?
C7 N3 Cu1 114.8(3) ?
N1 C1 C2 110.1(5) ?
N1 C1 H1 125.0 ?
C2 C1 H1 125.0 ?
C1 C2 C3 107.4(5) ?
C1 C2 H2 126.3 ?
C3 C2 H2 126.3 ?
C2 C3 C4 105.9(5) ?
C2 C3 H3 127.0 ?
C4 C3 H3 127.0 ?
N1 C4 C3 109.9(5) ?
N1 C4 C5 115.6(4) ?
C3 C4 C5 134.5(5) ?
N2 C5 C4 113.9(4) ?
N2 C5 C12 124.3(5) ?
C4 C5 C12 121.7(4) ?
N2 C6 C7 108.7(3) ?
N2 C6 H6A 110.0 ?
C7 C6 H6A 110.0 ?
N2 C6 H6B 110.0 ?
C7 C6 H6B 110.0 ?
H6A C6 H6B 108.3 ?
N3 C7 C8 121.0(4) ?
N3 C7 C6 116.7(4) ?
C8 C7 C6 122.3(4) ?
C9 C8 C7 119.9(4) ?
C9 C8 H8 120.0 ?
C7 C8 H8 120.0 ?
C8 C9 C10 119.3(5) ?
C8 C9 H9 120.3 ?
C10 C9 H9 120.3 ?
C11 C10 C9 118.2(5) ?
C11 C10 H10 120.9 ?
C9 C10 H10 120.9 ?
N3 C11 C10 122.9(4) ?
N3 C11 H11 118.6 ?
C10 C11 H11 118.6 ?
C5 C12 H12A 109.5 ?
C5 C12 H12B 109.5 ?
H12A C12 H12B 109.5 ?
C5 C12 H12C 109.5 ?
H12A C12 H12C 109.5 ?
H12B C12 H12C 109.5 ?

loop_
_geom_bond_atom_site_label_1
_geom_bond_atom_site_label_2
_geom_bond_distance
_geom_bond_publ_flag
Cu1 N1 1.943(4) yes
Cu1 N2 1.956(3) yes
Cu1 N3 2.006(3) yes
Cu1 Cl1 2.2319(12) yes
N1 C1 1.347(6) ?
N1 C4 1.370(6) ?
N2 C5 1.291(6) ?
N2 C6 1.442(6) ?
N3 C11 1.339(5) ?
N3 C7 1.354(5) ?
C1 C2 1.381(7) ?
C1 H1 0.9300 ?
C2 C3 1.384(8) ?
C2 H2 0.9300 ?
C3 C4 1.388(7) ?
C3 H3 0.9300 ?
C4 C5 1.441(7) ?
C5 C12 1.499(7) ?
C6 C7 1.503(6) ?
C6 H6A 0.9700 ?
C6 H6B 0.9700 ?
C7 C8 1.374(6) ?
C8 C9 1.369(7) ?
C8 H8 0.9300 ?
C9 C10 1.381(7) ?
C9 H9 0.9300 ?
C10 C11 1.374(6) ?
C10 H10 0.9300 ?
C11 H11 0.9300 ?
C12 H12A 0.9600 ?
C12 H12B 0.9600 ?
C12 H12C 0.9600 ?
